data_1511329
loop_
_publ_author_name
'Rogl, P.'
'Grytsiv, A.V.'
'Coelho, G.C.'
'Suzuki, P.A.'
'Nunes, C.A.'
'Rodrigues, G.'
'Ramos, A.S.'

_publ_section_title
;
 Ti6 Si2 B, a new ternary phase in the Ti - Si - B system
;
_journal_name_full Intermetallics
_journal_page_first 487
_journal_page_last 491
_journal_paper_doi 10.1016/j.intermet.2004.01.001
_journal_volume 12
_journal_year 2004
_chemical_formula_sum 'B Si2 Ti6'
_chemical_name_systematic 'Ti6 Si2 B'
_space_group_IT_number 189
_symmetry_space_group_name_Hall 'P -6 -2'
_symmetry_space_group_name_H-M 'P -6 2 m'
_cell_angle_alpha 90
_cell_angle_beta 90
_cell_angle_gamma 120
_cell_formula_units_Z 1
_cell_length_a 6.8015
_cell_length_b 6.8015
_cell_length_c 3.33771
_cell_volume 133.718
_citation_journal_id_ASTM IERME5
_cod_data_source_file boron0-1_460.cif
_cod_data_source_block B1Si2Ti6
_cod_original_cell_volume 133.7176
_cod_original_formula_sum 'B1 Si2 Ti6'
_cod_database_code 1511329

loop_
_symmetry_equiv_pos_as_xyz
x,y,z
-x+y,-x,-z
-y,x-y,z
x,y,-z
-x+y,-x,z
-y,x-y,-z
y,x,z
x-y,-y,-z
-x,-x+y,z
y,x,-z
x-y,-y,z
-x,-x+y,-z

loop_
_atom_site_label
_atom_site_type_symbol
_atom_site_fract_x
_atom_site_fract_y
_atom_site_fract_z
_atom_site_occupancy
_atom_site_U_iso_or_equiv
Si1 Si 0.3333 0.6667 0.5 1 0.0
Ti2 Ti 0.5996 0 0 1 0.0
Ti1 Ti 0.2418 0 0.5 1 0.0
B1 B 0 0 0 1 0.0
